data_2207934
loop_
_publ_author_name
'Gu, Shao-Jin'
'Jing, Lin-Hai'
'Zhang, Huan-Xia'
'Lei, Gang'
'Qin, Da-Bin'

_publ_section_title
;
 7-(Hydroxymethyl)-1a,7b-dihydro-1<i>H</i>-cyclopropa[<i>a</i>]naphthalene
;
_journal_issue 1
_journal_name_full 'Acta Crystallographica Section E'
_journal_page_first o286
_journal_page_last o287
_journal_paper_doi 10.1107/S1600536805039450
_journal_volume 62
_journal_year 2006
_chemical_formula_iupac 'C12 H12 O1'
_chemical_formula_moiety 'C12 H12 O1'
_chemical_formula_sum 'C12 H12 O'
_chemical_formula_weight 172.22
_chemical_name_systematic
;
7-(Hydroxymethyl)-1a,7b-dihydro-1H-cyclopropa[a]naphthalene
;
_space_group_IT_number 88
_symmetry_cell_setting tetragonal
_symmetry_space_group_name_Hall '-I 4ad'
_symmetry_space_group_name_H-M 'I 41/a :2'
_atom_sites_solution_hydrogens geom
_atom_sites_solution_primary direct
_atom_sites_solution_secondary difmap
_audit_creation_method SHELXL-97
_cell_angle_alpha 90.00
_cell_angle_beta 90.00
_cell_angle_gamma 90.00
_cell_formula_units_Z 16
_cell_length_a 20.373(3)
_cell_length_b 20.373(3)
_cell_length_c 8.618(2)
_cell_measurement_reflns_used 22
_cell_measurement_temperature 292(2)
_cell_measurement_theta_max 7.59
_cell_measurement_theta_min 4.42
_cell_volume 3577.0(11)
_computing_cell_refinement DIFRAC
_computing_data_collection 'DIFRAC (Gabe <i>et al.</i>,  1995)'
_computing_data_reduction 'NRCVAX (Gabe <i>et al.</i>,  1989)'
_computing_molecular_graphics 'ORTEP-3 for Windows (Farrugia, 1997)'
_computing_publication_material SHELXL97
_computing_structure_refinement 'SHELXL97 (Sheldrick, 1997)'
_computing_structure_solution 'SHELXS97 (Sheldrick, 1997)'
_diffrn_ambient_temperature 292(2)
_diffrn_measured_fraction_theta_full 0.994
_diffrn_measured_fraction_theta_max 0.994
_diffrn_measurement_device_type 'Nonius CAD-4'
_diffrn_measurement_method \w/2\q
_diffrn_radiation_monochromator graphite
_diffrn_radiation_source 'fine-focus sealed tube'
_diffrn_radiation_type MoK\a
_diffrn_radiation_wavelength 0.71073
_diffrn_reflns_av_R_equivalents 0.0216
_diffrn_reflns_av_sigmaI/netI 0.0955
_diffrn_reflns_limit_h_max 24
_diffrn_reflns_limit_h_min 0
_diffrn_reflns_limit_k_max 24
_diffrn_reflns_limit_k_min 0
_diffrn_reflns_limit_l_max 10
_diffrn_reflns_limit_l_min 0
_diffrn_reflns_number 1722
_diffrn_reflns_theta_full 25.20
_diffrn_reflns_theta_max 25.20
_diffrn_reflns_theta_min 2.00
_diffrn_standards_decay_% 0.206
_diffrn_standards_interval_count 300
_diffrn_standards_number 3
_exptl_absorpt_coefficient_mu 0.080
_exptl_absorpt_correction_type none
_exptl_crystal_colour yellow
_exptl_crystal_density_diffrn 1.279
_exptl_crystal_density_method 'not measured'
_exptl_crystal_description block
_exptl_crystal_F_000 1472
_exptl_crystal_size_max 0.25
_exptl_crystal_size_mid 0.25
_exptl_crystal_size_min 0.22
_refine_diff_density_max 0.165
_refine_diff_density_min -0.162
_refine_ls_extinction_coef 0.0013(8)
_refine_ls_extinction_expression Fc^*^=kFc[1+0.001xFc^2^\l^3^/sin(2\q)]^-1/4^
_refine_ls_extinction_method SHELXL97
_refine_ls_goodness_of_fit_ref 0.922
_refine_ls_hydrogen_treatment constr
_refine_ls_matrix_type full
_refine_ls_number_parameters 122
_refine_ls_number_reflns 1601
_refine_ls_number_restraints 6
_refine_ls_restrained_S_all 0.926
_refine_ls_R_factor_all 0.1822
_refine_ls_R_factor_gt 0.0582
_refine_ls_shift/su_max 0.000
_refine_ls_shift/su_mean 0.000
_refine_ls_structure_factor_coef Fsqd
_refine_ls_weighting_details 'calc w=1/[\s^2^(Fo^2^)+(0.0786P)^2^] where P=(Fo^2^+2Fc^2^)/3'
_refine_ls_weighting_scheme calc
_refine_ls_wR_factor_gt 0.1342
_refine_ls_wR_factor_ref 0.1678
_reflns_number_gt 628
_reflns_number_total 1601
_reflns_threshold_expression I>2\s(I)
_cod_data_source_file ww6448.cif
_cod_data_source_block I
_cod_depositor_comments
;
The following automatic conversions were performed:
'_symmetry_cell_setting' value 'Tetragonal' changed to 'tetragonal'
according to '/home/saulius/struct/CIF-dictionaries/cif_core.dic'
dictionary named 'cif_core.dic' version 2.4.1 from 2010-06-29.

Automatic conversion script
Id: cif_fix_enum 1527 2010-12-29 10:47:43Z saulius 

The following automatic conversions were performed:

'_symmetry_cell_setting' value 'Tetragonal' changed to 'tetragonal'
according to /home/saulius/struct/CIF-dictionaries/cif_core.dic
dictionary named 'cif_core.dic' version 2.4.1 from 2010-06-29.

Automatic conversion script
Id: cif_fix_values 1715 2011-07-08 13:25:40Z adriana 
;
_cod_original_sg_symbol_H-M 'I 41/a'
_cod_original_formula_sum 'C12 H12 O1'
_cod_database_code 2207934
_cod_database_fobs_code 2207934

loop_
_symmetry_equiv_pos_as_xyz
'x, y, z'
'-y+3/4, x+1/4, z+1/4'
'-x+1/2, -y, z+1/2'
'y+3/4, -x+3/4, z+3/4'
'x+1/2, y+1/2, z+1/2'
'-y+5/4, x+3/4, z+3/4'
'-x+1, -y+1/2, z+1'
'y+5/4, -x+5/4, z+5/4'
'-x, -y, -z'
'y-3/4, -x-1/4, -z-1/4'
'x-1/2, y, -z-1/2'
'-y-3/4, x-3/4, -z-3/4'
'-x+1/2, -y+1/2, -z+1/2'
'y-1/4, -x+1/4, -z+1/4'
'x, y+1/2, -z'
'-y-1/4, x-1/4, -z-1/4'

loop_
_atom_site_label
_atom_site_fract_x
_atom_site_fract_y
_atom_site_fract_z
_atom_site_U_iso_or_equiv
_atom_site_adp_type
_atom_site_calc_flag
_atom_site_refinement_flags
_atom_site_occupancy
_atom_site_type_symbol
O1 0.19915(11) 0.52687(12) 0.0917(3) 0.0644(8) Uani d . 1 O
H0 0.2063 0.5000 0.1605 0.094(11) Uiso calc R 1 H
C1 0.08691(15) 0.48980(16) 0.1096(4) 0.0495(9) Uani d D 1 C
C2 0.05625(17) 0.4777(2) 0.2485(5) 0.0630(11) Uani d D 1 C
H2 0.0637 0.5057 0.3320 0.085(4) Uiso calc R 1 H
C3 0.01502(19) 0.4254(2) 0.2663(6) 0.0764(13) Uani d D 1 C
H3 -0.0051 0.4171 0.3612 0.085(4) Uiso calc R 1 H
C4 0.00383(17) 0.3853(2) 0.1411(6) 0.0692(13) Uani d D 1 C
H4 -0.0244 0.3497 0.1525 0.085(4) Uiso calc R 1 H
C5 0.0162(2) 0.3567(2) -0.1367(7) 0.0789(14) Uani d D 1 C
H5 -0.0133 0.3222 -0.1259 0.094(11) Uiso calc R 1 H
C6 0.0419(2) 0.3690(2) -0.2748(6) 0.0837(15) Uani d D 1 C
H6 0.0269 0.3447 -0.3590 0.085(4) Uiso calc R 1 H
C7 0.0916(2) 0.4174(2) -0.3024(5) 0.0769(13) Uani d D 1 C
H7 0.0910 0.4392 -0.4038 0.085(4) Uiso calc R 1 H
C8 0.11099(17) 0.45903(18) -0.1648(4) 0.0590(10) Uani d D 1 C
H8 0.1220 0.5048 -0.1884 0.085(4) Uiso calc R 1 H
C9 0.07653(15) 0.44813(16) -0.0160(4) 0.0476(9) Uani d D 1 C
C10 0.03308(17) 0.39598(18) -0.0012(5) 0.0571(10) Uani d D 1 C
C11 0.15706(19) 0.4093(2) -0.2268(5) 0.0736(12) Uani d . 1 C
H11A 0.1643 0.3700 -0.1656 0.085(4) Uiso calc R 1 H
H11B 0.1953 0.4249 -0.2828 0.085(4) Uiso calc R 1 H
C12 0.13251(17) 0.54598(17) 0.0968(5) 0.0600(11) Uani d . 1 C
H12A 0.1222 0.5705 0.0035 0.085(4) Uiso calc R 1 H
H12B 0.1259 0.5749 0.1849 0.085(4) Uiso calc R 1 H

loop_
_atom_site_aniso_label
_atom_site_aniso_U_11
_atom_site_aniso_U_22
_atom_site_aniso_U_33
_atom_site_aniso_U_12
_atom_site_aniso_U_13
_atom_site_aniso_U_23
O1 0.0441(15) 0.0761(19) 0.073(2) -0.0102(12) -0.0060(14) 0.0211(16)
C1 0.0362(19) 0.057(2) 0.056(2) 0.0070(17) -0.0020(18) 0.007(2)
C2 0.042(2) 0.084(3) 0.062(3) 0.007(2) 0.000(2) -0.004(2)
C3 0.044(2) 0.111(4) 0.074(3) 0.000(2) 0.010(2) 0.025(3)
C4 0.044(2) 0.065(3) 0.099(4) -0.0079(19) 0.001(3) 0.031(3)
C5 0.058(3) 0.066(3) 0.112(4) -0.001(2) -0.014(3) -0.006(3)
C6 0.082(3) 0.072(3) 0.097(4) 0.003(3) -0.022(3) -0.030(3)
C7 0.079(3) 0.084(3) 0.068(3) 0.008(3) -0.011(2) -0.008(2)
C8 0.068(3) 0.056(2) 0.054(2) 0.005(2) -0.008(2) 0.002(2)
C9 0.0344(18) 0.049(2) 0.059(3) 0.0082(16) -0.0033(19) 0.0087(19)
C10 0.045(2) 0.051(2) 0.075(3) 0.0026(18) -0.005(2) 0.007(2)
C11 0.066(3) 0.082(3) 0.072(3) 0.001(2) 0.004(2) -0.005(3)
C12 0.054(2) 0.059(2) 0.067(3) 0.0021(18) -0.009(2) 0.002(2)

loop_
_atom_type_symbol
_atom_type_description
_atom_type_scat_dispersion_real
_atom_type_scat_dispersion_imag
_atom_type_scat_source
C C 0.0033 0.0016 'International Tables Vol C Tables 4.2.6.8 and 6.1.1.4'
H H 0.0000 0.0000 'International Tables Vol C Tables 4.2.6.8 and 6.1.1.4'
O O 0.0106 0.0060 'International Tables Vol C Tables 4.2.6.8 and 6.1.1.4'

loop_
_geom_angle_atom_site_label_1
_geom_angle_atom_site_label_2
_geom_angle_atom_site_label_3
_geom_angle
_geom_angle_publ_flag
C12 O1 H0 109.5 ?
C2 C1 C9 120.0(3) ?
C2 C1 C12 119.3(4) ?
C9 C1 C12 120.7(3) ?
C3 C2 C1 121.1(4) ?
C3 C2 H2 119.4 ?
C1 C2 H2 119.4 ?
C2 C3 C4 118.6(4) ?
C2 C3 H3 120.7 ?
C4 C3 H3 120.7 ?
C3 C4 C10 122.2(4) ?
C3 C4 H4 118.9 ?
C10 C4 H4 118.9 ?
C6 C5 C10 121.5(4) ?
C6 C5 H5 119.2 ?
C10 C5 H5 119.2 ?
C5 C6 C7 124.0(4) ?
C5 C6 H6 118.0 ?
C7 C6 H6 118.0 ?
C6 C7 C11 118.8(4) ?
C6 C7 C8 116.2(4) ?
C11 C7 C8 59.1(2) y
C6 C7 H7 116.8 ?
C11 C7 H7 116.8 ?
C8 C7 H7 116.8 y
C9 C8 C11 120.7(3) ?
C9 C8 C7 118.2(3) ?
C11 C8 C7 59.9(2) ?
C9 C8 H8 115.5 ?
C11 C8 H8 115.5 ?
C7 C8 H8 115.5 ?
C10 C9 C1 119.5(3) ?
C10 C9 C8 119.8(4) ?
C1 C9 C8 120.7(3) ?
C4 C10 C9 118.5(4) ?
C4 C10 C5 121.5(4) ?
C9 C10 C5 119.9(4) ?
C8 C11 C7 61.0(3) y
C8 C11 H11A 117.7 ?
C7 C11 H11A 117.7 ?
C8 C11 H11B 117.7 ?
C7 C11 H11B 117.7 ?
H11A C11 H11B 114.8 ?
O1 C12 C1 113.1(3) y
O1 C12 H12A 109.0 ?
C1 C12 H12A 109.0 ?
O1 C12 H12B 109.0 ?
C1 C12 H12B 109.0 ?
H12A C12 H12B 107.8 ?

loop_
_geom_bond_atom_site_label_1
_geom_bond_atom_site_label_2
_geom_bond_distance
_geom_bond_publ_flag
O1 C12 1.413(4) y
O1 H0 0.8200 ?
C1 C2 1.373(5) ?
C1 C9 1.392(5) y
C1 C12 1.478(5) y
C2 C3 1.366(5) ?
C2 H2 0.9300 ?
C3 C4 1.373(6) ?
C3 H3 0.9300 ?
C4 C10 1.381(5) ?
C4 H4 0.9300 ?
C5 C6 1.325(6) ?
C5 C10 1.457(6) ?
C5 H5 0.9300 ?
C6 C7 1.433(6) ?
C6 H6 0.9300 ?
C7 C11 1.494(5) y
C7 C8 1.510(5) y
C7 H7 0.9800 ?
C8 C9 1.479(5) y
C8 C11 1.481(5) y
C8 H8 0.9800 ?
C9 C10 1.389(5) ?
C11 H11A 0.9700 ?
C11 H11B 0.9700 ?
C12 H12A 0.9700 ?
C12 H12B 0.9700 ?

loop_
_geom_torsion_atom_site_label_1
_geom_torsion_atom_site_label_2
_geom_torsion_atom_site_label_3
_geom_torsion_atom_site_label_4
_geom_torsion
C9 C1 C2 C3 -0.4(5)
C12 C1 C2 C3 -178.4(3)
C1 C2 C3 C4 -1.0(5)
C2 C3 C4 C10 0.3(6)
C10 C5 C6 C7 5.1(6)
C5 C6 C7 C11 63.2(5)
C5 C6 C7 C8 -4.3(6)
C6 C7 C8 C9 -1.8(5)
C11 C7 C8 C9 -111.1(4)
C6 C7 C8 C11 109.3(4)
C2 C1 C9 C10 2.5(5)
C12 C1 C9 C10 -179.5(3)
C2 C1 C9 C8 -177.8(3)
C12 C1 C9 C8 0.2(5)
C11 C8 C9 C10 -62.9(4)
C7 C8 C9 C10 7.1(5)
C11 C8 C9 C1 117.4(4)
C7 C8 C9 C1 -172.6(3)
C3 C4 C10 C9 1.8(5)
C3 C4 C10 C5 -174.3(3)
C1 C9 C10 C4 -3.1(5)
C8 C9 C10 C4 177.2(3)
C1 C9 C10 C5 173.0(3)
C8 C9 C10 C5 -6.7(5)
C6 C5 C10 C4 176.7(4)
C6 C5 C10 C9 0.7(6)
C9 C8 C11 C7 106.9(4)
C6 C7 C11 C8 -104.9(4)
C2 C1 C12 O1 106.1(4)
C9 C1 C12 O1 -71.9(5)

loop_
_cod_related_entry_id
_cod_related_entry_database
_cod_related_entry_code
1 ChemSpider 8877680
